data_4024843
loop_
_publ_author_name
'Joseph J. Topczewski'
'Jeffrey D. Neighbors'
'David F. Wiemer'

_publ_section_title
;
Total Synthesis of (+)-Schweinfurthins B and E
;
_journal_name_full 'Journal of Organic Chemistry'
_journal_page_first 6965
_journal_page_last 6972
_journal_paper_doi 10.1021/jo901161m
_journal_volume 74
_journal_year 2009
_chemical_absolute_configuration unk
_chemical_formula_moiety 'C18 H22 O4'
_chemical_formula_sum 'C18 H22 O4'
_chemical_formula_weight 302.36
_chemical_name_systematic
; 
 ? 
;
_space_group_IT_number 19
_symmetry_cell_setting orthorhombic
_symmetry_space_group_name_Hall 'P 2ac 2ab'
_symmetry_space_group_name_H-M 'P 21 21 21'
_atom_sites_solution_hydrogens geom
_atom_sites_solution_primary direct
_atom_sites_solution_secondary difmap
_audit_creation_method SHELXL-97
_cell_angle_alpha 90.00
_cell_angle_beta 90.00
_cell_angle_gamma 90.00
_cell_formula_units_Z 8
_cell_length_a 9.6995(10)
_cell_length_b 11.1496(11)
_cell_length_c 29.233(3)
_cell_measurement_reflns_used 9096
_cell_measurement_temperature 190(2)
_cell_measurement_theta_max 25.0
_cell_measurement_theta_min 1.0
_cell_volume 3161.4(6)
_computing_cell_refinement 'HKL Scalepack (Otwinowski & Minor, 1997)'
_computing_data_collection 'Collect (Nonius BV, 1997-2000)'
_computing_data_reduction 'HKL Denzo, Scalepack (Otwinowski & Minor, 1997)'
_computing_molecular_graphics 'SHELXTL v5.1 (Sheldrick, 1997)'
_computing_publication_material 'SHELXTL v5.1 (Sheldrick, 1997)'
_computing_structure_refinement 'SHELXTL v5.1 (Sheldrick, 1997)'
_computing_structure_solution 'SHELXTL v5.1 (Sheldrick, 1997)'
_diffrn_ambient_temperature 190(2)
_diffrn_detector_area_resol_mean 9
_diffrn_measured_fraction_theta_full 0.999
_diffrn_measured_fraction_theta_max 0.999
_diffrn_measurement_device_type KappaCCD
_diffrn_measurement_method 'CCD phi and omega scans'
_diffrn_radiation_monochromator graphite
_diffrn_radiation_source 'fine-focus sealed tube'
_diffrn_radiation_type MoK\a
_diffrn_radiation_wavelength 0.71073
_diffrn_reflns_av_R_equivalents 0.0777
_diffrn_reflns_av_sigmaI/netI 0.0509
_diffrn_reflns_limit_h_max 11
_diffrn_reflns_limit_h_min -11
_diffrn_reflns_limit_k_max 13
_diffrn_reflns_limit_k_min -13
_diffrn_reflns_limit_l_max 34
_diffrn_reflns_limit_l_min -34
_diffrn_reflns_number 28607
_diffrn_reflns_theta_full 25.00
_diffrn_reflns_theta_max 25.0
_diffrn_reflns_theta_min 2.2
_exptl_absorpt_coefficient_mu 0.089
_exptl_absorpt_correction_T_max 0.9973
_exptl_absorpt_correction_T_min 0.9662
_exptl_absorpt_correction_type multi-scan
_exptl_absorpt_process_details 'HKL Scalepack (Otwinowski & Minor, 1997)'
_exptl_crystal_colour colorless
_exptl_crystal_density_diffrn 1.271
_exptl_crystal_density_method 'not measured'
_exptl_crystal_description needle
_exptl_crystal_F_000 1296
_exptl_crystal_size_max 0.39
_exptl_crystal_size_mid 0.10
_exptl_crystal_size_min 0.03
_refine_diff_density_max 0.187
_refine_diff_density_min -0.158
_refine_diff_density_rms 0.036
_refine_ls_extinction_coef 0.0027(4)
_refine_ls_extinction_expression Fc^*^=kFc[1+0.001xFc^2^\l^3^/sin(2\q)]^-1/4^
_refine_ls_extinction_method SHELXL
_refine_ls_goodness_of_fit_ref 1.022
_refine_ls_hydrogen_treatment constr
_refine_ls_matrix_type full
_refine_ls_number_parameters 413
_refine_ls_number_reflns 3171
_refine_ls_number_restraints 3
_refine_ls_restrained_S_all 1.022
_refine_ls_R_factor_all 0.0705
_refine_ls_R_factor_gt 0.0380
_refine_ls_shift/su_max 0.006
_refine_ls_shift/su_mean 0.000
_refine_ls_structure_factor_coef Fsqd
_refine_ls_weighting_details 'calc w=1/[\s^2^(Fo^2^)+(0.0358P)^2^+0.2733P] where P=(Fo^2^+2Fc^2^)/3'
_refine_ls_weighting_scheme calc
_refine_ls_wR_factor_gt 0.0700
_refine_ls_wR_factor_ref 0.0796
_reflns_number_gt 2314
_reflns_number_total 3171
_reflns_threshold_expression >2sigma(I)
_cod_data_source_file jo901161m_si_001.cif
_cod_data_source_block wie31
_cod_depositor_comments
;
The following automatic conversions were performed:
'_symmetry_cell_setting' value 'Orthorhombic' changed to 'orthorhombic'
according to '/home/saulius/struct/CIF-dictionaries/cif_core.dic'
dictionary named 'cif_core.dic' version 2.4.1 from 2010-06-29.

Automatic conversion script
Id: cif_fix_enum 1527 2010-12-29 10:47:43Z saulius 
;
_cod_original_sg_symbol_H-M 'P 2(1) 2(1) 2(1)'
_cod_database_code 4024843

loop_
_symmetry_equiv_pos_as_xyz
'x, y, z'
'-x+1/2, -y, z+1/2'
'-x, y+1/2, -z+1/2'
'x+1/2, -y+1/2, -z'

loop_
_atom_site_label
_atom_site_type_symbol
_atom_site_fract_x
_atom_site_fract_y
_atom_site_fract_z
_atom_site_U_iso_or_equiv
_atom_site_adp_type
_atom_site_occupancy
_atom_site_symmetry_multiplicity
_atom_site_calc_flag
_atom_site_refinement_flags
_atom_site_disorder_assembly
_atom_site_disorder_group
C1A C 0.7055(3) -0.1006(2) 0.06511(10) 0.0322(7) Uani 1 1 d . . .
C2A C 0.6268(3) -0.0788(3) 0.02069(11) 0.0375(8) Uani 1 1 d . . .
O2A O 0.5506(3) -0.1552(2) 0.00518(8) 0.0606(7) Uani 1 1 d . . .
C3A C 0.6516(3) 0.0349(3) -0.00570(10) 0.0398(8) Uani 1 1 d . . .
H3A1 H 0.5739 0.0474 -0.0272 0.048 Uiso 1 1 calc R . .
H3A2 H 0.7366 0.0255 -0.0241 0.048 Uiso 1 1 calc R . .
C4A C 0.6662(3) 0.1466(2) 0.02461(10) 0.0334(8) Uani 1 1 d . . .
H4A1 H 0.6929 0.2161 0.0055 0.040 Uiso 1 1 calc R . .
H4A2 H 0.5764 0.1649 0.0391 0.040 Uiso 1 1 calc R . .
C4AA C 0.7741(3) 0.1269(2) 0.06140(9) 0.0270(7) Uani 1 1 d . . .
C13A C 0.9208(3) 0.1286(3) 0.04229(11) 0.0434(9) Uani 1 1 d . . .
H13A H 0.9316 0.0637 0.0200 0.065 Uiso 1 1 calc R . .
H13B H 0.9868 0.1174 0.0673 0.065 Uiso 1 1 calc R . .
H13C H 0.9381 0.2058 0.0273 0.065 Uiso 1 1 calc R . .
O1A O 0.76297(19) 0.23426(15) 0.09007(6) 0.0309(5) Uani 1 1 d . . .
C10A C 0.8227(3) 0.2298(2) 0.13277(10) 0.0265(7) Uani 1 1 d . . .
C5A C 0.8446(3) 0.3420(2) 0.15371(10) 0.0264(7) Uani 1 1 d . . .
O3A O 0.8092(2) 0.43866(16) 0.12772(7) 0.0354(5) Uani 1 1 d . . .
C14A C 0.8557(3) 0.5538(2) 0.14332(11) 0.0414(8) Uani 1 1 d . . .
H14A H 0.8090 0.5741 0.1720 0.062 Uiso 1 1 calc R . .
H14B H 0.8342 0.6146 0.1202 0.062 Uiso 1 1 calc R . .
H14C H 0.9555 0.5514 0.1484 0.062 Uiso 1 1 calc R . .
C6A C 0.8992(3) 0.3462(2) 0.19720(10) 0.0279(7) Uani 1 1 d . . .
H6A H 0.9133 0.4212 0.2119 0.033 Uiso 1 1 calc R . .
C7A C 0.9337(3) 0.2395(3) 0.21964(9) 0.0285(7) Uani 1 1 d . . .
C1'A C 0.9916(3) 0.2423(3) 0.26579(10) 0.0370(8) Uani 1 1 d . . .
H1'A H 1.0093 0.1669 0.2797 0.044 Uiso 1 1 calc R . .
O4A O 1.0192(2) 0.3301(2) 0.28812(7) 0.0456(6) Uani 1 1 d . . .
C8A C 0.9136(3) 0.1306(3) 0.19803(10) 0.0337(8) Uani 1 1 d . . .
H8A H 0.9384 0.0588 0.2135 0.040 Uiso 1 1 calc R . .
C8AA C 0.8580(3) 0.1236(2) 0.15427(10) 0.0304(7) Uani 1 1 d . . .
C9A C 0.8356(3) 0.0050(2) 0.13073(11) 0.0367(8) Uani 1 1 d . . .
H9A1 H 0.7987 -0.0539 0.1530 0.044 Uiso 1 1 calc R . .
H9A2 H 0.9247 -0.0258 0.1191 0.044 Uiso 1 1 calc R . .
C9AA C 0.7345(3) 0.0187(2) 0.09092(10) 0.0288(7) Uani 1 1 d . . .
H9AA H 0.6447 0.0410 0.1054 0.035 Uiso 1 1 calc R . .
C11A C 0.8379(3) -0.1675(3) 0.05081(12) 0.0471(9) Uani 1 1 d . . .
H11A H 0.8925 -0.1865 0.0781 0.071 Uiso 1 1 calc R . .
H11B H 0.8922 -0.1166 0.0303 0.071 Uiso 1 1 calc R . .
H11C H 0.8132 -0.2419 0.0350 0.071 Uiso 1 1 calc R . .
C12A C 0.6200(3) -0.1833(3) 0.09593(11) 0.0456(9) Uani 1 1 d . . .
H12A H 0.5954 -0.2561 0.0790 0.068 Uiso 1 1 calc R . .
H12B H 0.5359 -0.1417 0.1055 0.068 Uiso 1 1 calc R . .
H12C H 0.6742 -0.2051 0.1230 0.068 Uiso 1 1 calc R . .
C1B C 0.4534(3) 0.3196(3) 0.21130(10) 0.0367(8) Uani 1 1 d . . .
C2B C 0.5212(3) 0.4347(3) 0.19342(11) 0.0375(8) Uani 1 1 d . . .
O2B O 0.6102(2) 0.48604(18) 0.21581(7) 0.0468(6) Uani 1 1 d . . .
C3B C 0.4677(3) 0.4888(3) 0.14988(11) 0.0398(8) Uani 1 1 d . . .
H3B1 H 0.5340 0.5499 0.1390 0.048 Uiso 1 1 calc R . .
H3B2 H 0.3793 0.5299 0.1563 0.048 Uiso 1 1 calc R . .
C4B C 0.4449(3) 0.3962(2) 0.11194(10) 0.0344(7) Uani 1 1 d . . .
H4B1 H 0.4022 0.4358 0.0851 0.041 Uiso 1 1 calc R . .
H4B2 H 0.5348 0.3629 0.1023 0.041 Uiso 1 1 calc R . .
C4AB C 0.3522(3) 0.2952(2) 0.12834(10) 0.0317(7) Uani 1 1 d . . .
C13B C 0.2019(3) 0.3337(3) 0.13233(10) 0.0398(8) Uani 1 1 d . . .
H13D H 0.1676 0.3578 0.1022 0.060 Uiso 1 1 calc R . .
H13E H 0.1948 0.4015 0.1535 0.060 Uiso 1 1 calc R . .
H13F H 0.1468 0.2666 0.1439 0.060 Uiso 1 1 calc R . .
O1B O 0.35585(19) 0.20862(16) 0.09061(6) 0.0327(5) Uani 1 1 d . . .
C10B C 0.3100(3) 0.0942(2) 0.09960(10) 0.0283(7) Uani 1 1 d . . .
C5B C 0.2798(3) 0.0240(3) 0.06121(10) 0.0300(7) Uani 1 1 d . B .
O3B O 0.2932(2) 0.08076(17) 0.02000(6) 0.0381(5) Uani 1 1 d . . .
C14B C 0.2561(4) 0.0138(3) -0.01992(10) 0.0441(9) Uani 1 1 d . . .
H14D H 0.2602 0.0662 -0.0468 0.066 Uiso 1 1 calc R . .
H14E H 0.1622 -0.0174 -0.0164 0.066 Uiso 1 1 calc R . .
H14F H 0.3205 -0.0531 -0.0239 0.066 Uiso 1 1 calc R . .
C6B C 0.2374(3) -0.0936(3) 0.06704(10) 0.0333(7) Uani 1 1 d . . .
H6B H 0.2163 -0.1419 0.0412 0.040 Uiso 1 1 calc R A 1
C7B C 0.2258(3) -0.1409(2) 0.11104(11) 0.0326(8) Uani 1 1 d PD B 1
C1'B C 0.1850(6) -0.2675(3) 0.11533(18) 0.0392(15) Uani 0.875(4) 1 d PD B 1
H1'B H 0.1549 -0.3072 0.0884 0.047 Uiso 0.875(4) 1 calc PR B 1
O4B O 0.1868(2) -0.3257(2) 0.15060(9) 0.0493(8) Uani 0.875(4) 1 d PD B 1
C1"B C 0.218(6) -0.2708(8) 0.1196(7) 0.0392(15) Uani 0.13 1 d PD B 2
H1"B H 0.2324 -0.2977 0.1500 0.047 Uiso 0.125(4) 1 calc PR B 2
O4B" O 0.1950(17) -0.3464(7) 0.0905(6) 0.047 Uiso 0.125(4) 1 d PD B 2
C8B C 0.2545(3) -0.0698(3) 0.14886(11) 0.0335(8) Uani 1 1 d . . .
H8B H 0.2454 -0.1028 0.1787 0.040 Uiso 1 1 calc R B 1
C8AB C 0.2964(3) 0.0490(3) 0.14388(10) 0.0312(7) Uani 1 1 d . B .
C9B C 0.3285(3) 0.1262(3) 0.18452(10) 0.0368(8) Uani 1 1 d . . .
H9B1 H 0.3795 0.0784 0.2075 0.044 Uiso 1 1 calc R B .
H9B2 H 0.2414 0.1538 0.1987 0.044 Uiso 1 1 calc R . .
C9AB C 0.4156(3) 0.2358(3) 0.17062(9) 0.0313(7) Uani 1 1 d . B .
H9AB H 0.5055 0.2019 0.1599 0.038 Uiso 1 1 calc R . .
C11B C 0.3294(3) 0.3609(3) 0.24041(12) 0.0600(11) Uani 1 1 d . . .
H11D H 0.2838 0.2907 0.2538 0.090 Uiso 1 1 calc R . .
H11E H 0.2640 0.4045 0.2210 0.090 Uiso 1 1 calc R . .
H11F H 0.3618 0.4137 0.2650 0.090 Uiso 1 1 calc R . .
C12B C 0.5539(3) 0.2537(3) 0.24316(11) 0.0525(10) Uani 1 1 d . . .
H12D H 0.5069 0.1853 0.2573 0.079 Uiso 1 1 calc R . .
H12E H 0.5858 0.3088 0.2671 0.079 Uiso 1 1 calc R . .
H12F H 0.6331 0.2250 0.2254 0.079 Uiso 1 1 calc R . .

loop_
_atom_site_aniso_label
_atom_site_aniso_U_11
_atom_site_aniso_U_22
_atom_site_aniso_U_33
_atom_site_aniso_U_23
_atom_site_aniso_U_13
_atom_site_aniso_U_12
C1A 0.0334(17) 0.0254(15) 0.0378(19) -0.0023(14) -0.0032(15) -0.0001(13)
C2A 0.0386(18) 0.0305(18) 0.043(2) -0.0122(16) -0.0002(16) -0.0024(16)
O2A 0.0784(17) 0.0430(14) 0.0605(17) -0.0055(13) -0.0240(14) -0.0205(14)
C3A 0.046(2) 0.0399(18) 0.0331(19) -0.0039(16) -0.0029(16) -0.0075(16)
C4A 0.0404(18) 0.0285(17) 0.0311(18) -0.0014(14) -0.0014(15) -0.0035(15)
C4AA 0.0304(16) 0.0232(15) 0.0274(17) -0.0049(14) 0.0035(14) 0.0014(13)
C13A 0.0416(19) 0.0380(19) 0.051(2) -0.0071(17) 0.0084(16) -0.0067(16)
O1A 0.0415(11) 0.0231(10) 0.0282(11) -0.0042(9) -0.0072(10) 0.0029(9)
C10A 0.0259(15) 0.0268(16) 0.0268(17) -0.0022(14) -0.0041(13) -0.0015(13)
C5A 0.0261(16) 0.0227(15) 0.0304(19) 0.0034(14) -0.0010(14) -0.0001(13)
O3A 0.0506(13) 0.0204(10) 0.0350(13) 0.0016(10) -0.0111(11) -0.0031(10)
C14A 0.056(2) 0.0236(16) 0.045(2) -0.0009(15) -0.0074(18) -0.0064(16)
C6A 0.0290(16) 0.0264(17) 0.0282(18) -0.0040(14) -0.0019(14) 0.0000(13)
C7A 0.0255(15) 0.0319(18) 0.0280(17) 0.0019(15) -0.0031(13) -0.0018(14)
C1'A 0.0353(17) 0.042(2) 0.033(2) 0.0061(18) 0.0000(15) -0.0029(16)
O4A 0.0521(14) 0.0526(14) 0.0320(13) -0.0072(12) -0.0056(11) -0.0091(12)
C8A 0.0357(18) 0.0276(17) 0.038(2) 0.0063(15) -0.0045(15) 0.0024(14)
C8AA 0.0301(16) 0.0284(17) 0.0326(19) 0.0002(15) -0.0048(15) 0.0001(14)
C9A 0.0461(19) 0.0253(16) 0.039(2) -0.0013(15) -0.0073(16) 0.0031(15)
C9AA 0.0281(16) 0.0229(15) 0.0356(18) -0.0014(14) 0.0017(15) 0.0018(13)
C11A 0.048(2) 0.0317(16) 0.062(2) -0.0107(18) 0.0014(18) 0.0035(16)
C12A 0.052(2) 0.0307(17) 0.054(2) 0.0008(17) -0.0036(18) -0.0082(16)
C1B 0.0349(17) 0.0444(19) 0.0308(19) -0.0082(16) 0.0011(15) -0.0041(15)
C2B 0.0356(18) 0.0379(19) 0.039(2) -0.0119(17) 0.0037(16) 0.0056(16)
O2B 0.0494(14) 0.0469(14) 0.0441(14) -0.0141(12) -0.0025(12) -0.0067(11)
C3B 0.0400(19) 0.0304(18) 0.049(2) -0.0041(17) -0.0010(17) -0.0008(15)
C4B 0.0350(16) 0.0298(16) 0.0383(19) 0.0024(15) -0.0022(15) -0.0002(15)
C4AB 0.0326(17) 0.0312(17) 0.0314(18) -0.0047(15) 0.0007(15) 0.0038(14)
C13B 0.0329(17) 0.0473(19) 0.039(2) -0.0023(16) -0.0032(16) 0.0052(16)
O1B 0.0437(12) 0.0273(11) 0.0271(12) -0.0001(10) 0.0033(10) -0.0025(10)
C10B 0.0258(15) 0.0275(16) 0.0315(18) 0.0016(14) 0.0020(14) 0.0018(13)
C5B 0.0332(17) 0.0313(17) 0.0255(18) 0.0018(15) -0.0007(15) 0.0041(14)
O3B 0.0601(14) 0.0302(11) 0.0239(12) -0.0016(10) -0.0024(10) -0.0028(11)
C14B 0.066(2) 0.0408(19) 0.0259(18) -0.0033(16) -0.0021(17) 0.0015(18)
C6B 0.0365(17) 0.0297(17) 0.034(2) -0.0033(15) -0.0009(15) 0.0009(14)
C7B 0.0262(16) 0.0301(17) 0.041(2) 0.0020(16) 0.0021(15) 0.0016(14)
C1'B 0.030(4) 0.041(2) 0.046(2) 0.0085(19) 0.0017(18) -0.0004(17)
O4B 0.0496(17) 0.0396(15) 0.0587(19) 0.0109(15) 0.0065(14) 0.0017(13)
C7B" 0.0262(16) 0.0301(17) 0.041(2) 0.0020(16) 0.0021(15) 0.0016(14)
C1"B 0.030(4) 0.041(2) 0.046(2) 0.0085(19) 0.0017(18) -0.0004(17)
C8B 0.0284(17) 0.0366(18) 0.0355(19) 0.0099(16) 0.0019(15) 0.0005(14)
C8AB 0.0276(16) 0.0356(18) 0.0304(18) 0.0016(15) 0.0015(14) 0.0008(14)
C9B 0.0403(18) 0.0425(19) 0.0276(18) 0.0051(16) -0.0001(15) -0.0056(16)
C9AB 0.0269(16) 0.0376(18) 0.0293(17) 0.0011(15) 0.0031(13) 0.0005(14)
C11B 0.050(2) 0.083(3) 0.047(2) -0.027(2) 0.0158(18) -0.009(2)
C12B 0.057(2) 0.060(2) 0.041(2) 0.0106(19) -0.0136(18) -0.019(2)

loop_
_atom_type_symbol
_atom_type_description
_atom_type_scat_dispersion_real
_atom_type_scat_dispersion_imag
_atom_type_scat_source
C C 0.0033 0.0016 'International Tables Vol C Tables 4.2.6.8 and 6.1.1.4'
H H 0.0000 0.0000 'International Tables Vol C Tables 4.2.6.8 and 6.1.1.4'
O O 0.0106 0.0060 'International Tables Vol C Tables 4.2.6.8 and 6.1.1.4'

loop_
_geom_angle_atom_site_label_1
_geom_angle_atom_site_label_2
_geom_angle_atom_site_label_3
_geom_angle
_geom_angle_site_symmetry_1
_geom_angle_site_symmetry_3
_geom_angle_publ_flag
C2A C1A C12A 109.0(2) . . yes
C2A C1A C11A 105.2(2) . . yes
C12A C1A C11A 108.6(2) . . yes
C2A C1A C9AA 111.6(2) . . yes
C12A C1A C9AA 109.1(2) . . yes
C11A C1A C9AA 113.2(2) . . yes
O2A C2A C3A 119.8(3) . . yes
O2A C2A C1A 120.7(3) . . yes
C3A C2A C1A 119.4(3) . . yes
C2A C3A C4A 113.7(2) . . yes
C2A C3A H3A1 108.8 . . ?
C4A C3A H3A1 108.8 . . ?
C2A C3A H3A2 108.8 . . ?
C4A C3A H3A2 108.8 . . ?
H3A1 C3A H3A2 107.7 . . ?
C4AA C4A C3A 110.8(2) . . yes
C4AA C4A H4A1 109.5 . . ?
C3A C4A H4A1 109.5 . . ?
C4AA C4A H4A2 109.5 . . ?
C3A C4A H4A2 109.5 . . ?
H4A1 C4A H4A2 108.1 . . ?
O1A C4AA C4A 103.7(2) . . yes
O1A C4AA C13A 105.5(2) . . yes
C4A C4AA C13A 112.4(2) . . yes
O1A C4AA C9AA 107.6(2) . . yes
C4A C4AA C9AA 109.9(2) . . yes
C13A C4AA C9AA 116.7(2) . . yes
C4AA C13A H13A 109.5 . . ?
C4AA C13A H13B 109.5 . . ?
H13A C13A H13B 109.5 . . ?
C4AA C13A H13C 109.5 . . ?
H13A C13A H13C 109.5 . . ?
H13B C13A H13C 109.5 . . ?
C10A O1A C4AA 117.26(19) . . yes
O1A C10A C8AA 123.1(2) . . yes
O1A C10A C5A 115.2(2) . . yes
C8AA C10A C5A 121.7(2) . . yes
O3A C5A C6A 125.7(2) . . yes
O3A C5A C10A 115.0(2) . . yes
C6A C5A C10A 119.3(3) . . yes
C5A O3A C14A 116.8(2) . . yes
O3A C14A H14A 109.5 . . ?
O3A C14A H14B 109.5 . . ?
H14A C14A H14B 109.5 . . ?
O3A C14A H14C 109.5 . . ?
H14A C14A H14C 109.5 . . ?
H14B C14A H14C 109.5 . . ?
C5A C6A C7A 119.7(3) . . yes
C5A C6A H6A 120.1 . . ?
C7A C6A H6A 120.1 . . ?
C8A C7A C6A 119.9(3) . . yes
C8A C7A C1'A 119.6(3) . . yes
C6A C7A C1'A 120.5(3) . . yes
O4A C1'A C7A 127.0(3) . . yes
O4A C1'A H1'A 116.5 . . ?
C7A C1'A H1'A 116.5 . . ?
C7A C8A C8AA 121.6(3) . . yes
C7A C8A H8A 119.2 . . ?
C8AA C8A H8A 119.2 . . ?
C10A C8AA C8A 117.8(3) . . yes
C10A C8AA C9A 120.5(2) . . yes
C8A C8AA C9A 121.7(3) . . yes
C8AA C9A C9AA 110.6(2) . . yes
C8AA C9A H9A1 109.5 . . ?
C9AA C9A H9A1 109.5 . . ?
C8AA C9A H9A2 109.5 . . ?
C9AA C9A H9A2 109.5 . . ?
H9A1 C9A H9A2 108.1 . . ?
C9A C9AA C4AA 110.3(2) . . yes
C9A C9AA C1A 113.6(2) . . yes
C4AA C9AA C1A 116.4(2) . . yes
C9A C9AA H9AA 105.1 . . ?
C4AA C9AA H9AA 105.1 . . ?
C1A C9AA H9AA 105.1 . . ?
C1A C11A H11A 109.5 . . ?
C1A C11A H11B 109.5 . . ?
H11A C11A H11B 109.5 . . ?
C1A C11A H11C 109.5 . . ?
H11A C11A H11C 109.5 . . ?
H11B C11A H11C 109.5 . . ?
C1A C12A H12A 109.5 . . ?
C1A C12A H12B 109.5 . . ?
H12A C12A H12B 109.5 . . ?
C1A C12A H12C 109.5 . . ?
H12A C12A H12C 109.5 . . ?
H12B C12A H12C 109.5 . . ?
C2B C1B C12B 109.5(2) . . yes
C2B C1B C11B 105.8(3) . . yes
C12B C1B C11B 107.6(3) . . yes
C2B C1B C9AB 110.1(2) . . yes
C12B C1B C9AB 109.0(2) . . yes
C11B C1B C9AB 114.7(2) . . yes
O2B C2B C3B 120.6(3) . . yes
O2B C2B C1B 120.7(3) . . yes
C3B C2B C1B 118.5(3) . . yes
C2B C3B C4B 113.2(2) . . yes
C2B C3B H3B1 108.9 . . ?
C4B C3B H3B1 108.9 . . ?
C2B C3B H3B2 108.9 . . ?
C4B C3B H3B2 108.9 . . ?
H3B1 C3B H3B2 107.8 . . ?
C4AB C4B C3B 110.9(2) . . yes
C4AB C4B H4B1 109.5 . . ?
C3B C4B H4B1 109.5 . . ?
C4AB C4B H4B2 109.5 . . ?
C3B C4B H4B2 109.5 . . ?
H4B1 C4B H4B2 108.1 . . ?
O1B C4AB C4B 103.7(2) . . yes
O1B C4AB C13B 105.4(2) . . yes
C4B C4AB C13B 112.4(2) . . yes
O1B C4AB C9AB 108.2(2) . . yes
C4B C4AB C9AB 109.8(2) . . yes
C13B C4AB C9AB 116.4(2) . . yes
C4AB C13B H13D 109.5 . . ?
C4AB C13B H13E 109.5 . . ?
H13D C13B H13E 109.5 . . ?
C4AB C13B H13F 109.5 . . ?
H13D C13B H13F 109.5 . . ?
H13E C13B H13F 109.5 . . ?
C10B O1B C4AB 117.3(2) . . yes
O1B C10B C8AB 122.9(3) . . yes
O1B C10B C5B 115.7(3) . . yes
C8AB C10B C5B 121.5(3) . . yes
O3B C5B C6B 125.1(3) . . yes
O3B C5B C10B 115.3(2) . . yes
C6B C5B C10B 119.5(3) . . yes
C5B O3B C14B 117.0(2) . . yes
O3B C14B H14D 109.5 . . ?
O3B C14B H14E 109.5 . . ?
H14D C14B H14E 109.5 . . ?
O3B C14B H14F 109.5 . . ?
H14D C14B H14F 109.5 . . ?
H14E C14B H14F 109.5 . . ?
C5B C6B C7B 119.7(3) . . yes
C5B C6B H6B 120.2 . . ?
C7B C6B H6B 120.2 . . ?
C8B C7B C6B 120.2(3) . . yes
C8B C7B C1'B 122.2(3) . . yes
C6B C7B C1'B 117.5(3) . . yes
O4B C1'B C7B 125.4(4) . . yes
O4B C1'B H1'B 117.3 . . ?
C7B C1'B H1'B 117.3 . . ?
O4B" C1"B H1"B 117.5 . . ?
C7B C8B C8AB 121.2(3) . . yes
C7B C8B H8B 119.4 . . ?
C8AB C8B H8B 119.4 . . ?
C8B C8AB C10B 117.9(3) . . yes
C8B C8AB C9B 121.6(3) . . yes
C10B C8AB C9B 120.5(3) . . yes
C8AB C9B C9AB 111.1(2) . . yes
C8AB C9B H9B1 109.4 . . ?
C9AB C9B H9B1 109.4 . . ?
C8AB C9B H9B2 109.4 . . ?
C9AB C9B H9B2 109.4 . . ?
H9B1 C9B H9B2 108.0 . . ?
C4AB C9AB C9B 109.6(2) . . yes
C4AB C9AB C1B 116.8(2) . . yes
C9B C9AB C1B 113.8(2) . . yes
C4AB C9AB H9AB 105.1 . . ?
C9B C9AB H9AB 105.1 . . ?
C1B C9AB H9AB 105.1 . . ?
C1B C11B H11D 109.5 . . ?
C1B C11B H11E 109.5 . . ?
H11D C11B H11E 109.5 . . ?
C1B C11B H11F 109.5 . . ?
H11D C11B H11F 109.5 . . ?
H11E C11B H11F 109.5 . . ?
C1B C12B H12D 109.5 . . ?
C1B C12B H12E 109.5 . . ?
H12D C12B H12E 109.5 . . ?
C1B C12B H12F 109.5 . . ?
H12D C12B H12F 109.5 . . ?
H12E C12B H12F 109.5 . . ?

loop_
_geom_bond_atom_site_label_1
_geom_bond_atom_site_label_2
_geom_bond_distance
_geom_bond_site_symmetry_2
_geom_bond_publ_flag
C1A C2A 1.526(4) . yes
C1A C12A 1.533(4) . yes
C1A C11A 1.543(4) . yes
C1A C9AA 1.554(4) . yes
C2A O2A 1.216(3) . yes
C2A C3A 1.503(4) . yes
C3A C4A 1.535(4) . yes
C3A H3A1 0.9900 . ?
C3A H3A2 0.9900 . ?
C4A C4AA 1.517(4) . yes
C4A H4A1 0.9900 . ?
C4A H4A2 0.9900 . ?
C4AA O1A 1.466(3) . yes
C4AA C13A 1.529(4) . yes
C4AA C9AA 1.532(4) . yes
C13A H13A 0.9800 . ?
C13A H13B 0.9800 . ?
C13A H13C 0.9800 . ?
O1A C10A 1.377(3) . yes
C10A C8AA 1.383(4) . yes
C10A C5A 1.408(4) . yes
C5A O3A 1.363(3) . yes
C5A C6A 1.378(4) . yes
O3A C14A 1.435(3) . yes
C14A H14A 0.9800 . ?
C14A H14B 0.9800 . ?
C14A H14C 0.9800 . ?
C6A C7A 1.399(4) . yes
C6A H6A 0.9500 . ?
C7A C8A 1.382(4) . yes
C7A C1'A 1.461(4) . yes
C1'A O4A 1.207(3) . yes
C1'A H1'A 0.9500 . ?
C8A C8AA 1.391(4) . yes
C8A H8A 0.9500 . ?
C8AA C9A 1.507(4) . yes
C9A C9AA 1.529(4) . yes
C9A H9A1 0.9900 . ?
C9A H9A2 0.9900 . ?
C9AA H9AA 1.0000 . ?
C11A H11A 0.9800 . ?
C11A H11B 0.9800 . ?
C11A H11C 0.9800 . ?
C12A H12A 0.9800 . ?
C12A H12B 0.9800 . ?
C12A H12C 0.9800 . ?
C1B C2B 1.534(4) . yes
C1B C12B 1.535(4) . yes
C1B C11B 1.543(4) . yes
C1B C9AB 1.556(4) . yes
C2B O2B 1.225(3) . yes
C2B C3B 1.501(4) . yes
C3B C4B 1.531(4) . yes
C3B H3B1 0.9900 . ?
C3B H3B2 0.9900 . ?
C4B C4AB 1.518(4) . yes
C4B H4B1 0.9900 . ?
C4B H4B2 0.9900 . ?
C4AB O1B 1.466(3) . yes
C4AB C13B 1.524(4) . yes
C4AB C9AB 1.532(4) . yes
C13B H13D 0.9800 . ?
C13B H13E 0.9800 . ?
C13B H13F 0.9800 . ?
O1B C10B 1.376(3) . yes
C10B C8AB 1.395(4) . yes
C10B C5B 1.399(4) . yes
C5B O3B 1.367(3) . yes
C5B C6B 1.386(4) . yes
O3B C14B 1.431(3) . yes
C14B H14D 0.9800 . ?
C14B H14E 0.9800 . ?
C14B H14F 0.9800 . ?
C6B C7B 1.394(4) . yes
C6B H6B 0.9500 . ?
C7B C8B 1.388(4) . yes
C7B C1'B 1.472(4) . yes
C7B C1'B 1.472(6) . yes
C1'B O4B 1.218(5) . yes
C1'B H1'B 0.9500 . ?
C1"B O4B" 1.217(8) . ?
C1"B H1"B 0.9500 . ?
C8B C8AB 1.393(4) . yes
C8B H8B 0.9500 . ?
C8AB C9B 1.500(4) . yes
C9B C9AB 1.540(4) . yes
C9B H9B1 0.9900 . ?
C9B H9B2 0.9900 . ?
C9AB H9AB 1.0000 . ?
C11B H11D 0.9800 . ?
C11B H11E 0.9800 . ?
C11B H11F 0.9800 . ?
C12B H12D 0.9800 . ?
C12B H12E 0.9800 . ?
C12B H12F 0.9800 . ?

loop_
_geom_torsion_atom_site_label_1
_geom_torsion_atom_site_label_2
_geom_torsion_atom_site_label_3
_geom_torsion_atom_site_label_4
_geom_torsion
_geom_torsion_site_symmetry_1
_geom_torsion_site_symmetry_2
_geom_torsion_site_symmetry_3
_geom_torsion_site_symmetry_4
_geom_torsion_publ_flag
C12A C1A C2A O2A -31.0(4) . . . . ?
C11A C1A C2A O2A 85.3(3) . . . . ?
C9AA C1A C2A O2A -151.5(3) . . . . ?
C12A C1A C2A C3A 153.2(3) . . . . ?
C11A C1A C2A C3A -90.5(3) . . . . ?
C9AA C1A C2A C3A 32.7(4) . . . . ?
O2A C2A C3A C4A 143.7(3) . . . . ?
C1A C2A C3A C4A -40.5(4) . . . . ?
C2A C3A C4A C4AA 52.6(3) . . . . ?
C3A C4A C4AA O1A -173.4(2) . . . . ?
C3A C4A C4AA C13A 73.2(3) . . . . ?
C3A C4A C4AA C9AA -58.6(3) . . . . ?
C4A C4AA O1A C10A 164.0(2) . . . . ?
C13A C4AA O1A C10A -77.7(3) . . . . ?
C9AA C4AA O1A C10A 47.5(3) . . . . ?
C4AA O1A C10A C8AA -18.0(4) . . . . ?
C4AA O1A C10A C5A 162.7(2) . . . . ?
O1A C10A C5A O3A -2.9(3) . . . . ?
C8AA C10A C5A O3A 177.8(3) . . . . ?
O1A C10A C5A C6A 177.6(2) . . . . ?
C8AA C10A C5A C6A -1.7(4) . . . . ?
C6A C5A O3A C14A 12.1(4) . . . . ?
C10A C5A O3A C14A -167.4(2) . . . . ?
O3A C5A C6A C7A -178.6(2) . . . . ?
C10A C5A C6A C7A 0.9(4) . . . . ?
C5A C6A C7A C8A 0.3(4) . . . . ?
C5A C6A C7A C1'A -180.0(2) . . . . ?
C8A C7A C1'A O4A 177.2(3) . . . . ?
C6A C7A C1'A O4A -2.5(4) . . . . ?
C6A C7A C8A C8AA -0.7(4) . . . . ?
C1'A C7A C8A C8AA 179.5(3) . . . . ?
O1A C10A C8AA C8A -177.9(2) . . . . ?
C5A C10A C8AA C8A 1.3(4) . . . . ?
O1A C10A C8AA C9A 1.8(4) . . . . ?
C5A C10A C8AA C9A -179.0(3) . . . . ?
C7A C8A C8AA C10A -0.1(4) . . . . ?
C7A C8A C8AA C9A -179.8(3) . . . . ?
C10A C8AA C9A C9AA -17.5(4) . . . . ?
C8A C8AA C9A C9AA 162.2(3) . . . . ?
C8AA C9A C9AA C4AA 47.6(3) . . . . ?
C8AA C9A C9AA C1A -179.6(2) . . . . ?
O1A C4AA C9AA C9A -62.6(3) . . . . ?
C4A C4AA C9AA C9A -174.9(2) . . . . ?
C13A C4AA C9AA C9A 55.6(3) . . . . ?
O1A C4AA C9AA C1A 166.1(2) . . . . ?
C4A C4AA C9AA C1A 53.8(3) . . . . ?
C13A C4AA C9AA C1A -75.7(3) . . . . ?
C2A C1A C9AA C9A -169.2(2) . . . . ?
C12A C1A C9AA C9A 70.3(3) . . . . ?
C11A C1A C9AA C9A -50.7(3) . . . . ?
C2A C1A C9AA C4AA -39.5(3) . . . . ?
C12A C1A C9AA C4AA -159.9(2) . . . . ?
C11A C1A C9AA C4AA 79.1(3) . . . . ?
C12B C1B C2B O2B -27.4(4) . . . . ?
C11B C1B C2B O2B 88.3(3) . . . . ?
C9AB C1B C2B O2B -147.3(3) . . . . ?
C12B C1B C2B C3B 157.7(3) . . . . ?
C11B C1B C2B C3B -86.5(3) . . . . ?
C9AB C1B C2B C3B 37.9(3) . . . . ?
O2B C2B C3B C4B 139.7(3) . . . . ?
C1B C2B C3B C4B -45.5(4) . . . . ?
C2B C3B C4B C4AB 54.3(3) . . . . ?
C3B C4B C4AB O1B -173.0(2) . . . . ?
C3B C4B C4AB C13B 73.7(3) . . . . ?
C3B C4B C4AB C9AB -57.6(3) . . . . ?
C4B C4AB O1B C10B 164.1(2) . . . . ?
C13B C4AB O1B C10B -77.5(3) . . . . ?
C9AB C4AB O1B C10B 47.6(3) . . . . ?
C4AB O1B C10B C8AB -17.6(4) . . . . ?
C4AB O1B C10B C5B 163.5(2) . . . . ?
O1B C10B C5B O3B -3.2(3) . . . . ?
C8AB C10B C5B O3B 177.9(2) . . . . ?
O1B C10B C5B C6B 177.9(2) . . . . ?
C8AB C10B C5B C6B -1.0(4) . . . . ?
C6B C5B O3B C14B 2.0(4) . . . . ?
C10B C5B O3B C14B -176.8(3) . . . . ?
O3B C5B C6B C7B -179.0(3) . . . . ?
C10B C5B C6B C7B -0.2(4) . . . . ?
C5B C6B C7B C8B 1.0(4) . . . . ?
C5B C6B C7B C1'B -177.9(3) . . . . ?
C8B C7B C1'B O4B -8.4(7) . . . . ?
C6B C7B C1'B O4B 170.4(4) . . . . ?
C6B C7B C8B C8AB -0.5(4) . . . . ?
C1'B C7B C8B C8AB 178.3(3) . . . . ?
C7B C8B C8AB C10B -0.7(4) . . . . ?
C7B C8B C8AB C9B -179.6(3) . . . . ?
O1B C10B C8AB C8B -177.4(2) . . . . ?
C5B C10B C8AB C8B 1.5(4) . . . . ?
O1B C10B C8AB C9B 1.5(4) . . . . ?
C5B C10B C8AB C9B -179.6(3) . . . . ?
C8B C8AB C9B C9AB 161.4(3) . . . . ?
C10B C8AB C9B C9AB -17.5(4) . . . . ?
O1B C4AB C9AB C9B -62.3(3) . . . . ?
C4B C4AB C9AB C9B -174.8(2) . . . . ?
C13B C4AB C9AB C9B 56.1(3) . . . . ?
O1B C4AB C9AB C1B 166.3(2) . . . . ?
C4B C4AB C9AB C1B 53.8(3) . . . . ?
C13B C4AB C9AB C1B -75.3(3) . . . . ?
C8AB C9B C9AB C4AB 47.3(3) . . . . ?
C8AB C9B C9AB C1B -179.7(2) . . . . ?
C2B C1B C9AB C4AB -42.3(3) . . . . ?
C12B C1B C9AB C4AB -162.5(2) . . . . ?
C11B C1B C9AB C4AB 76.8(3) . . . . ?
C2B C1B C9AB C9B -171.7(2) . . . . ?
C12B C1B C9AB C9B 68.1(3) . . . . ?
C11B C1B C9AB C9B -52.6(3) . . . . ?
